data_7019902
loop_
_publ_author_name
'Zhu, Qilong'
'Shen, Chaojun'
'Tan, Chunhong'
'Sheng, Tianlu'
'Hu, Shengmin'
'Wu, Xintao'

_publ_section_title
;
 A one-dimensional coordination polymer constructed from planar
 pentanuclear copper(ii) clusters with a flexible tripodal ligand.
;
_journal_issue 32
_journal_name_full 'Dalton transactions (Cambridge, England : 2003)'
_journal_page_first 9604
_journal_page_last 9606
_journal_paper_doi 10.1039/c2dt30912b
_journal_volume 41
_journal_year 2012
_chemical_formula_sum 'C24 H50 Cl2 Cu5 N6 O40'
_chemical_formula_weight 1451.30
_chemical_name_systematic
;
?
;
_space_group_IT_number 2
_symmetry_cell_setting triclinic
_symmetry_space_group_name_Hall '-P 1'
_symmetry_space_group_name_H-M 'P -1'
_atom_sites_solution_hydrogens geom
_atom_sites_solution_primary direct
_atom_sites_solution_secondary difmap
_audit_creation_method SHELXL-97
_cell_angle_alpha 93.545(3)
_cell_angle_beta 93.921(2)
_cell_angle_gamma 114.081(4)
_cell_formula_units_Z 2
_cell_length_a 12.2174(12)
_cell_length_b 14.3962(13)
_cell_length_c 15.2425(9)
_cell_measurement_reflns_used 7753
_cell_measurement_temperature 293(2)
_cell_measurement_theta_max 27.4816
_cell_measurement_theta_min 2.3851
_cell_volume 2430.0(4)
_computing_cell_refinement 'CrystalClear (Rigaku Inc., 2007)'
_computing_data_collection 'CrystalClear (Rigaku Inc., 2007)'
_computing_data_reduction 'CrystalClear (Rigaku Inc., 2007)'
_computing_molecular_graphics 'ORTEP-3 for Windows (Version 1.06) and DIAMOND (Brandenburg, 1997)'
_computing_publication_material 'SHELXL-97 (Sheldrick, 1997)'
_computing_structure_refinement 'SHELXL-97 (Sheldrick, 1997)'
_computing_structure_solution 'SHELXS-97 (Sheldrick, 1990)'
_diffrn_ambient_temperature 293(2)
_diffrn_detector_area_resol_mean 28.5714
_diffrn_measured_fraction_theta_full 0.986
_diffrn_measured_fraction_theta_max 0.986
_diffrn_measurement_device_type 'Saturn724+ (2x2 bin mode)'
_diffrn_measurement_method CCD_Profile_fitting
_diffrn_radiation_monochromator 'Graphite Monochromator'
_diffrn_radiation_source 'fine-focus sealed tube'
_diffrn_radiation_type MoK\a
_diffrn_radiation_wavelength 0.71073
_diffrn_reflns_av_R_equivalents 0.0306
_diffrn_reflns_av_sigmaI/netI 0.0545
_diffrn_reflns_limit_h_max 15
_diffrn_reflns_limit_h_min -15
_diffrn_reflns_limit_k_max 18
_diffrn_reflns_limit_k_min -15
_diffrn_reflns_limit_l_max 19
_diffrn_reflns_limit_l_min -19
_diffrn_reflns_number 21157
_diffrn_reflns_theta_full 27.52
_diffrn_reflns_theta_max 27.52
_diffrn_reflns_theta_min 2.31
_exptl_absorpt_coefficient_mu 2.385
_exptl_absorpt_correction_T_max 1.0000
_exptl_absorpt_correction_T_min 0.5158
_exptl_absorpt_correction_type multi-scan
_exptl_absorpt_process_details 'SADABS (Sheldrick, 1996)'
_exptl_crystal_colour green
_exptl_crystal_density_diffrn 1.984
_exptl_crystal_density_method 'not measured'
_exptl_crystal_description chunk
_exptl_crystal_F_000 1470
_exptl_crystal_size_max 0.3000
_exptl_crystal_size_mid 0.1500
_exptl_crystal_size_min 0.0800
_refine_diff_density_max 0.744
_refine_diff_density_min -1.057
_refine_diff_density_rms 0.110
_refine_ls_extinction_method none
_refine_ls_goodness_of_fit_ref 0.992
_refine_ls_hydrogen_treatment constr
_refine_ls_matrix_type full
_refine_ls_number_parameters 754
_refine_ls_number_reflns 11011
_refine_ls_number_restraints 380
_refine_ls_restrained_S_all 1.043
_refine_ls_R_factor_all 0.0594
_refine_ls_R_factor_gt 0.0480
_refine_ls_shift/su_max 0.006
_refine_ls_shift/su_mean 0.000
_refine_ls_structure_factor_coef Fsqd
_refine_ls_weighting_details 'calc w=1/[\s^2^(Fo^2^)+(0.0855P)^2^+0.0000P] where P=(Fo^2^+2Fc^2^)/3'
_refine_ls_weighting_scheme calc
_refine_ls_wR_factor_gt 0.1363
_refine_ls_wR_factor_ref 0.1462
_reflns_number_gt 8999
_reflns_number_total 11011
_reflns_threshold_expression >2sigma(I)
_cod_data_source_file c2dt30912b.txt
_cod_data_source_block a
_cod_depositor_comments
;
The following automatic conversions were performed:

'_exptl_absorpt_correction_type' value 'Multi-scan' changed to
'multi-scan' according to
/home/saulius/struct/CIF-dictionaries/cif_core.dic dictionary named
'cif_core.dic' version 2.4.1 from 2010-06-29.

Automatic conversion script
Id: cif_fix_values 1891 2012-01-12 08:04:46Z andrius 
;
_cod_original_sg_symbol_H-M P-1
_cod_database_code 7019902

loop_
_symmetry_equiv_pos_as_xyz
'x, y, z'
'-x, -y, -z'

loop_
_atom_site_label
_atom_site_type_symbol
_atom_site_fract_x
_atom_site_fract_y
_atom_site_fract_z
_atom_site_U_iso_or_equiv
_atom_site_adp_type
_atom_site_occupancy
_atom_site_symmetry_multiplicity
_atom_site_calc_flag
_atom_site_refinement_flags
_atom_site_disorder_assembly
_atom_site_disorder_group
Cu1 Cu 0.36676(4) 0.50427(3) -0.33632(3) 0.02942(13) Uani 1 1 d . . .
Cu2 Cu 0.5000 0.5000 0.0000 0.02398(15) Uani 1 2 d S . .
Cu3 Cu 0.49651(4) 0.33424(3) -0.37684(3) 0.03256(13) Uani 1 1 d . . .
Cu4 Cu 0.5000 0.5000 -0.5000 0.02347(14) Uani 1 2 d S . .
Cu5 Cu 0.26369(4) 0.42972(4) -0.12460(3) 0.03931(15) Uani 1 1 d . . .
Cu6 Cu 0.51639(5) 0.65074(4) -0.14165(3) 0.03912(14) Uani 1 1 d . . .
N1 N 0.8136(3) 0.7913(2) -0.3955(2) 0.0370(8) Uani 1 1 d . . .
N2 N 0.9027(3) 0.6795(3) -0.4267(2) 0.0370(8) Uani 1 1 d . . .
N3 N 0.9188(3) 0.8069(3) -0.5189(2) 0.0464(10) Uani 1 1 d . . .
N4 N 0.5717(3) 0.2416(2) -0.1278(2) 0.0351(7) Uani 1 1 d . . .
N5 N 0.7500(4) 0.2801(3) -0.0376(2) 0.0479(10) Uani 1 1 d . B .
N6 N 0.7424(3) 0.3887(3) -0.1431(2) 0.0339(7) Uani 1 1 d . . .
C1 C 0.8244(4) 0.7019(3) -0.3783(3) 0.0370(9) Uani 1 1 d . . .
C2 C 0.9506(4) 0.7280(4) -0.4988(3) 0.0452(11) Uani 1 1 d . . .
C3 C 0.8570(4) 0.8453(3) -0.4661(3) 0.0456(11) Uani 1 1 d . . .
C4 C 0.7480(4) 0.8305(3) -0.3353(3) 0.0452(11) Uani 1 1 d . . .
H4A H 0.7914 0.9041 -0.3237 0.054 Uiso 1 1 calc R . .
H4B H 0.7462 0.8012 -0.2795 0.054 Uiso 1 1 calc R . .
C5 C 0.6184(4) 0.8050(3) -0.3735(3) 0.0429(10) Uani 1 1 d . . .
H5A H 0.5801 0.8331 -0.3322 0.051 Uiso 1 1 calc R . .
H5B H 0.6198 0.8364 -0.4282 0.051 Uiso 1 1 calc R . .
C6 C 0.5461(3) 0.6911(3) -0.3911(3) 0.0316(8) Uani 1 1 d . . .
C7 C 0.9285(4) 0.5920(4) -0.4046(3) 0.0447(11) Uani 1 1 d . . .
H7A H 0.9181 0.5824 -0.3428 0.054 Uiso 1 1 calc R . .
H7B H 1.0120 0.6074 -0.4126 0.054 Uiso 1 1 calc R . .
C8 C 0.8482(4) 0.4932(3) -0.4605(3) 0.0390(9) Uani 1 1 d . . .
H8A H 0.8644 0.5005 -0.5217 0.047 Uiso 1 1 calc R . .
H8B H 0.8680 0.4383 -0.4415 0.047 Uiso 1 1 calc R . .
C9 C 0.7160(3) 0.4647(3) -0.4544(2) 0.0291(8) Uani 1 1 d . . .
C10 C 0.9562(5) 0.8543(4) -0.6020(3) 0.0626(16) Uani 1 1 d . . .
H10A H 0.9690 0.9254 -0.5934 0.075 Uiso 1 1 calc R . .
H10B H 1.0330 0.8529 -0.6126 0.075 Uiso 1 1 calc R . .
C11 C 0.8708(4) 0.8057(4) -0.6817(3) 0.0594(15) Uani 1 1 d . . .
H11A H 0.9110 0.7807 -0.7238 0.071 Uiso 1 1 calc R . .
H11B H 0.8526 0.8580 -0.7082 0.071 Uiso 1 1 calc R . .
C12 C 0.7539(4) 0.7190(3) -0.6685(3) 0.0354(9) Uani 1 1 d . . .
C13 C 0.6328(5) 0.2133(4) -0.0627(3) 0.0437(11) Uani 1 1 d . . .
C14 C 0.8124(4) 0.3619(4) -0.0828(3) 0.0455(11) Uani 1 1 d . . .
C15 C 0.6207(3) 0.3327(3) -0.1634(2) 0.0295(8) Uani 1 1 d . . .
C16 C 0.4448(4) 0.1727(3) -0.1551(3) 0.0403(10) Uani 1 1 d . . .
H16A H 0.4371 0.1027 -0.1616 0.048 Uiso 1 1 calc R . .
H16B H 0.4209 0.1885 -0.2122 0.048 Uiso 1 1 calc R . .
C17 C 0.3602(4) 0.1812(3) -0.0893(3) 0.0403(10) Uani 1 1 d . . .
H17A H 0.3817 0.1628 -0.0326 0.048 Uiso 1 1 calc R . .
H17B H 0.2782 0.1336 -0.1098 0.048 Uiso 1 1 calc R . .
C18 C 0.3669(3) 0.2886(3) -0.0783(2) 0.0298(8) Uani 1 1 d . . .
C19 C 0.8147(6) 0.2612(6) 0.0405(3) 0.076(2) Uani 1 1 d . . .
H19A H 0.8054 0.1909 0.0335 0.092 Uiso 0.50 1 calc PR A 1
H19B H 0.9000 0.3048 0.0418 0.092 Uiso 0.50 1 calc PR A 1
H19C H 0.7720 0.1909 0.0527 0.092 Uiso 0.50 1 d PR A 2
H19D H 0.8928 0.2669 0.0242 0.092 Uiso 0.50 1 d PR A 2
C20A C 0.7762(10) 0.2786(9) 0.1212(7) 0.044(2) Uani 0.50 1 d P B 1
H20A H 0.8423 0.2954 0.1670 0.053 Uiso 0.50 1 calc PR B 1
H20B H 0.7115 0.2157 0.1339 0.053 Uiso 0.50 1 calc PR B 1
C20B C 0.8347(10) 0.3280(9) 0.1182(8) 0.046(2) Uani 0.50 1 d P B 2
H20C H 0.9106 0.3871 0.1178 0.055 Uiso 0.50 1 calc PR B 2
H20D H 0.8410 0.2931 0.1694 0.055 Uiso 0.50 1 calc PR B 2
C21 C 0.7311(6) 0.3651(6) 0.1264(3) 0.0607(17) Uani 1 1 d . . .
C22 C 0.8026(4) 0.4837(3) -0.1845(3) 0.0420(10) Uani 1 1 d . . .
H22A H 0.7537 0.4819 -0.2380 0.050 Uiso 1 1 calc R . .
H22B H 0.8794 0.4875 -0.2012 0.050 Uiso 1 1 calc R . .
C23 C 0.8242(4) 0.5792(3) -0.1244(3) 0.0397(10) Uani 1 1 d . . .
H23A H 0.8675 0.6394 -0.1540 0.048 Uiso 1 1 calc R . .
H23B H 0.8735 0.5818 -0.0708 0.048 Uiso 1 1 calc R . .
C24 C 0.7060(3) 0.5796(3) -0.1007(3) 0.0309(8) Uani 1 1 d . . .
O1 O 0.7700(3) 0.6482(2) -0.32381(19) 0.0431(7) Uani 1 1 d . . .
O1W O 0.0139(3) 0.4210(3) -0.2975(2) 0.0574(9) Uani 1 1 d . . .
O2 O 1.0151(3) 0.7034(3) -0.5422(2) 0.0621(10) Uani 1 1 d . . .
O2W O 0.3193(5) 0.0145(3) -0.4250(4) 0.0961(16) Uani 1 1 d . . .
O3 O 0.8409(3) 0.9205(2) -0.4815(2) 0.0608(10) Uani 1 1 d . . .
O3W O 0.2568(5) 0.7290(4) -0.3670(5) 0.119(2) Uani 1 1 d U . .
O4 O 0.4788(3) 0.6471(2) -0.33307(19) 0.0391(7) Uani 1 1 d . . .
O4W O 0.6901(5) 0.1747(4) -0.4734(4) 0.1053(17) Uani 1 1 d . . .
O5 O 0.5607(2) 0.64843(19) -0.46101(18) 0.0310(6) Uani 1 1 d . . .
O5W O 0.6147(12) 0.0888(9) 0.2884(8) 0.167(4) Uani 0.65 1 d PU . .
O6 O 0.6644(3) 0.3968(2) -0.40445(19) 0.0372(6) Uani 1 1 d . . .
O6W O 0.5215(6) 0.9302(3) -0.1312(4) 0.118(2) Uani 1 1 d U . .
O7W O 0.8529(6) 0.8767(5) -0.0815(4) 0.138(2) Uani 1 1 d . . .
O7 O 0.6673(2) 0.51088(19) -0.49948(17) 0.0285(5) Uani 1 1 d . . .
O8W O 0.0211(6) 0.1485(6) -0.0776(5) 0.156(3) Uani 1 1 d U . .
O8 O 0.6705(3) 0.7418(2) -0.6439(2) 0.0442(7) Uani 1 1 d . . .
O9 O 0.7492(3) 0.6304(2) -0.6813(2) 0.0449(8) Uani 1 1 d . . .
O10 O 0.5838(4) 0.1331(3) -0.0297(2) 0.0682(11) Uani 1 1 d . . .
O11 O 0.9202(3) 0.4101(3) -0.0694(3) 0.0671(11) Uani 1 1 d . . .
O12 O 0.5595(3) 0.3617(2) -0.21246(18) 0.0362(6) Uani 1 1 d . . .
O13 O 0.2894(2) 0.3060(2) -0.1224(2) 0.0402(7) Uani 1 1 d . . .
O14 O 0.4542(2) 0.35285(19) -0.02568(17) 0.0295(6) Uani 1 1 d . . .
O15 O 0.7828(3) 0.4591(4) 0.1208(2) 0.0628(11) Uani 1 1 d . . .
O16 O 0.6199(4) 0.3148(3) 0.1334(2) 0.0596(10) Uani 1 1 d . . .
O17 O 0.6634(3) 0.6291(2) -0.1459(2) 0.0418(7) Uani 1 1 d . . .
O18 O 0.6579(2) 0.52723(19) -0.03905(17) 0.0295(6) Uani 1 1 d . . .
O19 O 0.4949(2) 0.46460(19) -0.35531(17) 0.0294(6) Uani 1 1 d . . .
H19 H 0.5631 0.5065 -0.3301 0.033(12) Uiso 1 1 d R . .
O20 O 0.4219(2) 0.5065(2) -0.15460(19) 0.0361(6) Uani 1 1 d . . .
H20 H 0.4609 0.4718 -0.1694 0.042(13) Uiso 1 1 d R . .
O21 O 0.2417(3) 0.5520(2) -0.3189(2) 0.0420(7) Uani 1 1 d . . .
O22 O 0.5061(3) 0.2027(2) -0.3947(2) 0.0556(9) Uani 1 1 d . . .
O23 O 0.6159(4) 0.7954(2) -0.1424(2) 0.0620(10) Uani 1 1 d . . .
O24 O 0.0952(3) 0.3444(3) -0.1115(3) 0.0686(11) Uani 1 1 d . . .
Cl1 Cl 0.90365(16) 0.09458(12) 0.23202(13) 0.0809(5) Uani 1 1 d . . .
O1A O 0.7914(6) 0.0628(5) 0.1885(6) 0.165(3) Uani 1 1 d . . .
O1B O 0.9041(7) 0.0866(6) 0.3236(5) 0.170(3) Uani 1 1 d U . .
O1C O 0.9802(6) 0.1895(4) 0.2139(5) 0.142(3) Uani 1 1 d U . .
O1D O 0.9521(9) 0.0265(6) 0.2038(6) 0.185(4) Uani 1 1 d . . .
Cl2 Cl 0.23465(16) 0.87918(12) 0.24559(12) 0.0805(6) Uani 0.178(4) 1 d PDU C 1
O2A O 0.258(2) 0.8746(17) 0.1581(8) 0.088(6) Uani 0.178(4) 1 d PDU C 1
O2B O 0.3394(15) 0.9540(14) 0.2990(14) 0.111(7) Uani 0.178(4) 1 d PDU C 1
O2C O 0.1410(14) 0.9147(15) 0.2517(14) 0.073(5) Uani 0.178(4) 1 d PDU C 1
O2D O 0.202(2) 0.7856(11) 0.2823(15) 0.106(7) Uani 0.178(4) 1 d PDU C 1
Cl2A Cl 0.23465(16) 0.87918(12) 0.24559(12) 0.0805(6) Uani 0.82 1 d PDU C 2
O2E O 0.1673(8) 0.7744(4) 0.2311(6) 0.162(3) Uani 0.822(4) 1 d PDU C 2
O2F O 0.2212(8) 0.9231(6) 0.3230(5) 0.153(3) Uani 0.822(4) 1 d PDU C 2
O2G O 0.3613(5) 0.9020(6) 0.2427(6) 0.140(3) Uani 0.822(4) 1 d PDU C 2
O2H O 0.2084(10) 0.9261(8) 0.1714(6) 0.209(4) Uani 0.822(4) 1 d PDU C 2
O9W O 0.811(2) 0.0383(18) -0.0032(16) 0.171(9) Uani 0.35 1 d P . .

loop_
_atom_site_aniso_label
_atom_site_aniso_U_11
_atom_site_aniso_U_22
_atom_site_aniso_U_33
_atom_site_aniso_U_23
_atom_site_aniso_U_13
_atom_site_aniso_U_12
Cu1 0.0246(2) 0.0333(2) 0.0307(3) 0.00424(19) 0.00776(19) 0.01138(18)
Cu2 0.0210(3) 0.0263(3) 0.0241(3) 0.0002(2) 0.0049(2) 0.0093(2)
Cu3 0.0327(3) 0.0282(2) 0.0374(3) 0.0061(2) 0.0053(2) 0.01262(19)
Cu4 0.0219(3) 0.0245(3) 0.0234(3) 0.0012(2) 0.0031(2) 0.0092(2)
Cu5 0.0245(3) 0.0613(3) 0.0376(3) 0.0083(2) 0.0056(2) 0.0225(2)
Cu6 0.0521(3) 0.0327(3) 0.0363(3) 0.0018(2) 0.0026(2) 0.0218(2)
N1 0.0344(18) 0.0318(17) 0.0343(18) -0.0020(14) 0.0083(15) 0.0031(14)
N2 0.0293(17) 0.0398(18) 0.0336(18) -0.0008(15) 0.0068(14) 0.0060(14)
N3 0.035(2) 0.049(2) 0.033(2) 0.0050(16) 0.0084(16) -0.0063(16)
N4 0.042(2) 0.0333(17) 0.0358(18) 0.0007(14) 0.0071(15) 0.0211(15)
N5 0.059(3) 0.067(3) 0.038(2) 0.0004(19) -0.0030(19) 0.048(2)
N6 0.0269(17) 0.0441(18) 0.0336(18) -0.0021(15) 0.0047(14) 0.0183(14)
C1 0.029(2) 0.038(2) 0.030(2) -0.0062(17) 0.0019(16) 0.0017(16)
C2 0.023(2) 0.055(3) 0.035(2) -0.004(2) 0.0036(17) -0.0058(18)
C3 0.035(2) 0.037(2) 0.041(2) -0.0021(19) 0.0018(19) -0.0086(18)
C4 0.046(3) 0.034(2) 0.045(3) -0.0090(18) 0.010(2) 0.0070(18)
C5 0.044(2) 0.0249(19) 0.053(3) -0.0057(18) 0.010(2) 0.0077(17)
C6 0.0267(19) 0.0260(17) 0.040(2) 0.0010(16) 0.0040(16) 0.0091(14)
C7 0.024(2) 0.062(3) 0.043(3) -0.003(2) -0.0020(18) 0.0145(19)
C8 0.030(2) 0.049(2) 0.041(2) 0.0013(19) 0.0033(18) 0.0193(18)
C9 0.0274(19) 0.0333(18) 0.0276(19) -0.0027(15) 0.0010(15) 0.0146(15)
C10 0.049(3) 0.061(3) 0.039(3) 0.011(2) 0.009(2) -0.017(2)
C11 0.043(3) 0.060(3) 0.044(3) 0.018(2) 0.005(2) -0.012(2)
C12 0.029(2) 0.038(2) 0.029(2) 0.0116(17) 0.0027(16) 0.0027(16)
C13 0.068(3) 0.048(2) 0.032(2) 0.0028(19) 0.007(2) 0.040(2)
C14 0.043(3) 0.068(3) 0.037(2) -0.011(2) 0.001(2) 0.038(2)
C15 0.0297(19) 0.0334(19) 0.0272(19) -0.0039(15) 0.0036(15) 0.0158(15)
C16 0.045(2) 0.031(2) 0.040(2) -0.0080(17) 0.0031(19) 0.0122(17)
C17 0.042(2) 0.0276(19) 0.042(2) -0.0001(17) 0.0092(19) 0.0050(17)
C18 0.0251(18) 0.0305(18) 0.0286(19) -0.0025(15) 0.0083(15) 0.0062(14)
C19 0.104(5) 0.132(6) 0.043(3) -0.004(3) -0.012(3) 0.104(5)
C20A 0.039(6) 0.068(8) 0.039(5) 0.001(6) 0.001(5) 0.037(5)
C20B 0.043(6) 0.059(7) 0.047(6) -0.005(6) -0.010(5) 0.038(5)
C21 0.096(5) 0.106(5) 0.024(2) 0.002(3) 0.003(3) 0.087(4)
C22 0.032(2) 0.052(2) 0.038(2) -0.0034(19) 0.0143(18) 0.0125(18)
C23 0.026(2) 0.043(2) 0.043(2) -0.0022(18) 0.0130(18) 0.0065(16)
C24 0.0280(19) 0.0282(18) 0.033(2) -0.0014(15) 0.0096(16) 0.0074(15)
O1 0.0441(18) 0.0499(17) 0.0308(16) 0.0067(13) 0.0118(13) 0.0134(14)
O1W 0.0406(19) 0.070(2) 0.065(2) 0.0098(19) 0.0117(17) 0.0256(17)
O2 0.0393(19) 0.088(3) 0.049(2) -0.0051(18) 0.0184(17) 0.0154(18)
O2W 0.099(4) 0.053(2) 0.132(4) 0.015(3) 0.011(3) 0.027(2)
O3 0.063(2) 0.0330(17) 0.069(2) 0.0084(17) 0.0024(19) 0.0022(16)
O3W 0.108(4) 0.081(3) 0.187(5) 0.049(4) 0.025(4) 0.051(3)
O4 0.0367(16) 0.0317(14) 0.0459(17) 0.0000(12) 0.0165(14) 0.0099(12)
O4W 0.092(4) 0.099(4) 0.136(5) -0.004(3) 0.019(3) 0.052(3)
O5 0.0299(14) 0.0261(12) 0.0336(15) 0.0000(11) 0.0066(11) 0.0081(10)
O5W 0.197(9) 0.126(7) 0.164(8) -0.003(6) -0.028(7) 0.062(6)
O6 0.0336(15) 0.0428(16) 0.0398(16) 0.0097(13) 0.0055(13) 0.0195(13)
O6W 0.147(5) 0.062(3) 0.173(5) 0.036(3) 0.083(4) 0.056(3)
O7W 0.093(4) 0.150(6) 0.127(5) -0.005(4) -0.002(4) 0.011(4)
O7 0.0232(13) 0.0323(13) 0.0299(14) 0.0032(11) 0.0030(10) 0.0114(10)
O8W 0.097(4) 0.178(6) 0.181(6) 0.097(5) 0.042(4) 0.029(4)
O8 0.0403(17) 0.0315(14) 0.0530(19) 0.0014(13) 0.0077(15) 0.0068(12)
O9 0.0315(16) 0.0457(17) 0.061(2) 0.0196(15) 0.0151(15) 0.0161(13)
O10 0.114(4) 0.054(2) 0.056(2) 0.0153(18) 0.016(2) 0.052(2)
O11 0.0306(18) 0.094(3) 0.079(3) -0.019(2) -0.0080(17) 0.0342(18)
O12 0.0326(15) 0.0434(16) 0.0316(15) 0.0030(12) -0.0002(12) 0.0155(12)
O13 0.0258(14) 0.0450(16) 0.0446(17) -0.0008(13) -0.0026(13) 0.0112(12)
O14 0.0259(13) 0.0292(13) 0.0313(14) -0.0032(11) 0.0033(11) 0.0100(10)
O15 0.059(2) 0.108(3) 0.059(2) 0.033(2) 0.0283(19) 0.065(2)
O16 0.087(3) 0.057(2) 0.054(2) -0.0081(17) -0.010(2) 0.054(2)
O17 0.0407(17) 0.0446(16) 0.0422(17) 0.0151(14) 0.0154(14) 0.0165(14)
O18 0.0250(13) 0.0310(13) 0.0338(14) 0.0049(11) 0.0121(11) 0.0113(10)
O19 0.0233(13) 0.0286(13) 0.0355(15) 0.0042(11) 0.0024(11) 0.0099(10)
O20 0.0323(15) 0.0357(14) 0.0456(17) 0.0011(13) 0.0112(13) 0.0188(12)
O21 0.0342(16) 0.0517(17) 0.0468(18) 0.0057(14) 0.0124(14) 0.0231(14)
O22 0.061(2) 0.0372(16) 0.078(2) 0.0139(17) 0.0185(19) 0.0270(16)
O23 0.097(3) 0.0342(16) 0.052(2) 0.0066(15) 0.011(2) 0.0236(18)
O24 0.0258(17) 0.092(3) 0.083(3) -0.003(2) 0.0107(18) 0.0201(17)
Cl1 0.0703(10) 0.0549(8) 0.0984(13) 0.0164(8) -0.0132(9) 0.0086(7)
O1A 0.093(5) 0.128(5) 0.211(8) 0.009(5) -0.074(5) -0.002(4)
O1B 0.156(6) 0.171(6) 0.129(5) 0.051(5) 0.010(4) 0.009(5)
O1C 0.122(5) 0.084(3) 0.169(5) 0.053(4) -0.015(4) -0.010(3)
O1D 0.207(9) 0.145(7) 0.254(10) 0.043(7) 0.082(8) 0.111(7)
Cl2 0.0823(12) 0.0646(9) 0.0937(13) -0.0003(8) 0.0417(10) 0.0258(8)
O2A 0.102(9) 0.096(9) 0.082(8) -0.005(7) 0.052(7) 0.054(7)
O2B 0.110(9) 0.100(9) 0.125(10) 0.002(8) 0.012(8) 0.045(7)
O2C 0.076(7) 0.080(7) 0.078(8) -0.001(6) 0.030(6) 0.045(6)
O2D 0.115(10) 0.092(9) 0.103(10) 0.020(8) 0.012(8) 0.032(7)
Cl2A 0.0823(12) 0.0646(9) 0.0937(13) -0.0003(8) 0.0417(10) 0.0258(8)
O2E 0.163(6) 0.091(5) 0.193(7) -0.010(5) 0.049(6) 0.012(4)
O2F 0.167(6) 0.142(5) 0.154(6) -0.029(4) 0.091(5) 0.062(5)
O2G 0.109(5) 0.158(6) 0.175(6) 0.013(5) 0.061(5) 0.070(4)
O2H 0.206(7) 0.200(7) 0.200(7) 0.078(6) -0.023(6) 0.061(6)
O9W 0.16(2) 0.16(2) 0.19(2) 0.053(17) 0.049(18) 0.057(17)

loop_
_atom_type_symbol
_atom_type_description
_atom_type_scat_dispersion_real
_atom_type_scat_dispersion_imag
_atom_type_scat_source
C C 0.0033 0.0016 'International Tables Vol C Tables 4.2.6.8 and 6.1.1.4'
H H 0.0000 0.0000 'International Tables Vol C Tables 4.2.6.8 and 6.1.1.4'
N N 0.0061 0.0033 'International Tables Vol C Tables 4.2.6.8 and 6.1.1.4'
O O 0.0106 0.0060 'International Tables Vol C Tables 4.2.6.8 and 6.1.1.4'
Cl Cl 0.1484 0.1585 'International Tables Vol C Tables 4.2.6.8 and 6.1.1.4'
Cu Cu 0.3201 1.2651 'International Tables Vol C Tables 4.2.6.8 and 6.1.1.4'

loop_
_geom_angle_atom_site_label_1
_geom_angle_atom_site_label_2
_geom_angle_atom_site_label_3
_geom_angle
_geom_angle_site_symmetry_1
_geom_angle_site_symmetry_3
O19 Cu1 O9 95.66(12) . 2_664
O19 Cu1 O21 176.85(11) . .
O9 Cu1 O21 87.45(13) 2_664 .
O19 Cu1 O4 89.69(11) . .
O9 Cu1 O4 169.76(13) 2_664 .
O21 Cu1 O4 87.30(12) . .
O18 Cu2 O18 180.0 . 2_665
O18 Cu2 O14 90.61(11) . 2_665
O18 Cu2 O14 89.39(11) 2_665 2_665
O18 Cu2 O14 89.39(11) . .
O18 Cu2 O14 90.61(11) 2_665 .
O14 Cu2 O14 180.00(15) 2_665 .
O19 Cu3 O8 95.10(12) . 2_664
O19 Cu3 O22 176.92(14) . .
O8 Cu3 O22 86.93(14) 2_664 .
O19 Cu3 O6 91.05(11) . .
O8 Cu3 O6 173.56(13) 2_664 .
O22 Cu3 O6 87.01(13) . .
O7 Cu4 O7 180.00(15) 2_664 .
O7 Cu4 O5 89.06(11) 2_664 .
O7 Cu4 O5 90.94(11) . .
O7 Cu4 O5 90.94(11) 2_664 2_664
O7 Cu4 O5 89.06(11) . 2_664
O5 Cu4 O5 180.00(17) . 2_664
O7 Cu4 O19 91.12(10) 2_664 2_664
O7 Cu4 O19 88.88(10) . 2_664
O5 Cu4 O19 90.02(10) . 2_664
O5 Cu4 O19 89.98(10) 2_664 2_664
O7 Cu4 O19 88.88(10) 2_664 .
O7 Cu4 O19 91.12(10) . .
O5 Cu4 O19 89.98(10) . .
O5 Cu4 O19 90.02(10) 2_664 .
O19 Cu4 O19 180.00(14) 2_664 .
O20 Cu5 O15 95.49(14) . 2_665
O20 Cu5 O13 92.54(12) . .
O15 Cu5 O13 171.92(14) 2_665 .
O20 Cu5 O24 171.91(16) . .
O15 Cu5 O24 85.73(17) 2_665 .
O13 Cu5 O24 86.43(15) . .
O20 Cu6 O16 94.68(15) . 2_665
O20 Cu6 O23 173.47(13) . .
O16 Cu6 O23 87.73(17) 2_665 .
O20 Cu6 O17 90.47(12) . .
O16 Cu6 O17 174.69(15) 2_665 .
O23 Cu6 O17 87.30(15) . .
C3 N1 C1 124.3(4) . .
C3 N1 C4 117.4(4) . .
C1 N1 C4 118.2(3) . .
C2 N2 C1 124.2(4) . .
C2 N2 C7 117.9(4) . .
C1 N2 C7 117.6(3) . .
C3 N3 C2 124.1(4) . .
C3 N3 C10 118.1(5) . .
C2 N3 C10 117.8(4) . .
C15 N4 C13 123.2(4) . .
C15 N4 C16 118.9(4) . .
C13 N4 C16 117.7(4) . .
C14 N5 C13 123.3(4) . .
C14 N5 C19 118.0(5) . .
C13 N5 C19 118.6(5) . .
C15 N6 C14 123.4(4) . .
C15 N6 C22 119.1(4) . .
C14 N6 C22 117.5(4) . .
O1 C1 N2 122.5(4) . .
O1 C1 N1 122.4(4) . .
N2 C1 N1 115.0(3) . .
O2 C2 N2 122.5(5) . .
O2 C2 N3 122.1(4) . .
N2 C2 N3 115.4(4) . .
O3 C3 N3 122.2(4) . .
O3 C3 N1 122.6(5) . .
N3 C3 N1 115.2(4) . .
N1 C4 C5 112.7(4) . .
C6 C5 C4 111.1(4) . .
O5 C6 O4 126.2(3) . .
O5 C6 C5 116.8(3) . .
O4 C6 C5 117.0(3) . .
N2 C7 C8 113.1(4) . .
C9 C8 C7 112.8(3) . .
O6 C9 O7 126.1(3) . .
O6 C9 C8 116.7(3) . .
O7 C9 C8 117.2(3) . .
C11 C10 N3 115.6(4) . .
C10 C11 C12 116.6(4) . .
O9 C12 O8 126.1(3) . .
O9 C12 C11 116.6(4) . .
O8 C12 C11 117.2(4) . .
O10 C13 N5 122.6(5) . .
O10 C13 N4 121.1(5) . .
N5 C13 N4 116.3(4) . .
O11 C14 N5 122.8(5) . .
O11 C14 N6 121.8(5) . .
N5 C14 N6 115.4(4) . .
O12 C15 N4 121.7(4) . .
O12 C15 N6 122.0(4) . .
N4 C15 N6 116.3(4) . .
N4 C16 C17 112.7(3) . .
C16 C17 C18 111.1(3) . .
O13 C18 O14 126.5(4) . .
O13 C18 C17 117.4(4) . .
O14 C18 C17 116.1(4) . .
C20A C19 C20B 32.3(5) . .
C20A C19 N5 114.8(6) . .
C20B C19 N5 116.0(6) . .
C19 C20A C21 115.1(8) . .
C19 C20B C21 112.4(8) . .
O15 C21 O16 126.2(4) . .
O15 C21 C20A 132.3(7) . .
O16 C21 C20A 101.4(7) . .
O15 C21 C20B 103.3(7) . .
O16 C21 C20B 130.4(7) . .
C20A C21 C20B 29.0(5) . .
N6 C22 C23 113.1(3) . .
C22 C23 C24 110.9(3) . .
O17 C24 O18 126.2(4) . .
O17 C24 C23 116.8(3) . .
O18 C24 C23 116.9(4) . .
C6 O4 Cu1 128.4(2) . .
C6 O5 Cu4 129.0(2) . .
C9 O6 Cu3 131.4(3) . .
C9 O7 Cu4 127.7(2) . .
C12 O8 Cu3 135.5(3) . 2_664
C12 O9 Cu1 134.6(3) . 2_664
C18 O13 Cu5 130.2(3) . .
C18 O14 Cu2 128.3(3) . .
C21 O15 Cu5 135.6(3) . 2_665
C21 O16 Cu6 134.8(3) . 2_665
C24 O17 Cu6 131.9(2) . .
C24 O18 Cu2 127.5(3) . .
Cu3 O19 Cu1 131.49(14) . .
Cu3 O19 Cu4 95.67(11) . .
Cu1 O19 Cu4 93.95(11) . .
Cu5 O20 Cu6 130.06(15) . .
O1C Cl1 O1A 112.8(4) . .
O1C Cl1 O1D 107.3(5) . .
O1A Cl1 O1D 107.8(6) . .
O1C Cl1 O1B 111.6(5) . .
O1A Cl1 O1B 114.0(5) . .
O1D Cl1 O1B 102.6(5) . .
O2A Cl2 O2D 113.7(8) . .
O2A Cl2 O2C 108.6(8) . .
O2D Cl2 O2C 109.8(8) . .
O2A Cl2 O2B 110.2(8) . .
O2D Cl2 O2B 108.0(8) . .
O2C Cl2 O2B 106.2(8) . .

loop_
_geom_bond_atom_site_label_1
_geom_bond_atom_site_label_2
_geom_bond_distance
_geom_bond_site_symmetry_2
Cu1 O19 1.906(3) .
Cu1 O9 1.928(3) 2_664
Cu1 O21 1.941(3) .
Cu1 O4 1.945(3) .
Cu2 O18 1.949(2) .
Cu2 O18 1.949(2) 2_665
Cu2 O14 1.963(2) 2_665
Cu2 O14 1.963(2) .
Cu3 O19 1.893(3) .
Cu3 O8 1.942(3) 2_664
Cu3 O22 1.949(3) .
Cu3 O6 1.962(3) .
Cu4 O7 1.984(2) 2_664
Cu4 O7 1.984(2) .
Cu4 O5 1.990(2) .
Cu4 O5 1.990(2) 2_664
Cu4 O19 2.293(3) 2_664
Cu4 O19 2.293(3) .
Cu5 O20 1.900(3) .
Cu5 O15 1.903(4) 2_665
Cu5 O13 1.932(3) .
Cu5 O24 1.952(3) .
Cu6 O20 1.909(3) .
Cu6 O16 1.931(4) 2_665
Cu6 O23 1.937(3) .
Cu6 O17 1.949(3) .
N1 C3 1.374(5) .
N1 C1 1.386(6) .
N1 C4 1.485(5) .
N2 C2 1.373(5) .
N2 C1 1.372(5) .
N2 C7 1.469(6) .
N3 C3 1.376(6) .
N3 C2 1.386(7) .
N3 C10 1.486(5) .
N4 C15 1.366(5) .
N4 C13 1.380(6) .
N4 C16 1.472(5) .
N5 C14 1.372(6) .
N5 C13 1.369(7) .
N5 C19 1.485(6) .
N6 C15 1.373(5) .
N6 C14 1.389(5) .
N6 C22 1.470(5) .
C1 O1 1.210(5) .
C2 O2 1.205(6) .
C3 O3 1.209(6) .
C4 C5 1.535(7) .
C5 C6 1.508(5) .
C6 O5 1.256(4) .
C6 O4 1.267(4) .
C7 C8 1.520(6) .
C8 C9 1.507(5) .
C9 O6 1.260(4) .
C9 O7 1.262(5) .
C10 C11 1.476(7) .
C11 C12 1.502(5) .
C12 O9 1.255(5) .
C12 O8 1.264(5) .
C13 O10 1.223(6) .
C14 O11 1.208(6) .
C15 O12 1.228(5) .
C16 C17 1.523(6) .
C17 C18 1.512(5) .
C18 O13 1.241(5) .
C18 O14 1.274(5) .
C19 C20A 1.391(11) .
C19 C20B 1.419(12) .
C20A C21 1.554(12) .
C20B C21 1.571(11) .
C21 O15 1.250(7) .
C21 O16 1.268(7) .
C22 C23 1.521(6) .
C23 C24 1.514(5) .
C24 O17 1.252(5) .
C24 O18 1.263(4) .
O8 Cu3 1.942(3) 2_664
O9 Cu1 1.928(3) 2_664
O15 Cu5 1.903(4) 2_665
O16 Cu6 1.931(4) 2_665
Cl1 O1C 1.362(5) .
Cl1 O1A 1.362(6) .
Cl1 O1D 1.397(7) .
Cl1 O1B 1.407(7) .
Cl2 O2A 1.386(8) .
Cl2 O2D 1.405(8) .
Cl2 O2C 1.438(8) .
Cl2 O2B 1.444(9) .
